data_8103209
loop_
_publ_author_name
'Chen Xu'
'Xin-Ming Dong'
'Xin-Qi Hao'
'Mao-Ping Song'

_publ_section_title
;
 Crystal structure of
 dibenzoylmethane-?2O,O'-bis[2-(2-naphthyl)-3-methoxy-6-methylpyridine-?2C2,N]iridium(III),
 Ir(C34H28N2O2)2(C15H11O2)
;
_journal_issue 4
_journal_name_full 'Zeitschrift f\"ur Kristallographie - New Crystal Structures'
_journal_page_first 593
_journal_volume 226
_journal_year 2011
_chemical_formula_sum 'C49 H39 Ir N2 O4'
_chemical_formula_weight 912.02
_space_group_IT_number 15
_symmetry_cell_setting monoclinic
_symmetry_space_group_name_Hall '-C 2yc'
_symmetry_space_group_name_H-M 'C 1 2/c 1'
_atom_sites_solution_hydrogens geom
_atom_sites_solution_primary direct
_atom_sites_solution_secondary difmap
_audit_creation_method SHELXL-97
_cell_angle_alpha 90.00
_cell_angle_beta 102.4690(10)
_cell_angle_gamma 90.00
_cell_formula_units_Z 4
_cell_length_a 12.2880(9)
_cell_length_b 25.0429(18)
_cell_length_c 13.1937(9)
_cell_measurement_reflns_used 9599
_cell_measurement_temperature 296(2)
_cell_measurement_theta_max 28.27
_cell_measurement_theta_min 2.68
_cell_volume 3964.3(5)
_computing_cell_refinement 'Bruker SMART'
_computing_data_collection 'Bruker SMART'
_computing_data_reduction 'Bruker SAINT'
_computing_molecular_graphics 'Bruker SHELXTL'
_computing_publication_material 'Bruker SHELXTL'
_computing_structure_refinement 'SHELXL-97 (Sheldrick, 1997)'
_computing_structure_solution 'SHELXS-97 (Sheldrick, 1990)'
_diffrn_ambient_temperature 296(2)
_diffrn_measured_fraction_theta_full 0.999
_diffrn_measured_fraction_theta_max 0.999
_diffrn_measurement_device_type 'CCD area detector'
_diffrn_measurement_method 'phi and omega scans'
_diffrn_radiation_monochromator graphite
_diffrn_radiation_source 'fine-focus sealed tube'
_diffrn_radiation_type MoK\a
_diffrn_radiation_wavelength 0.71073
_diffrn_reflns_av_R_equivalents 0.0221
_diffrn_reflns_av_sigmaI/netI 0.0186
_diffrn_reflns_limit_h_max 14
_diffrn_reflns_limit_h_min -14
_diffrn_reflns_limit_k_max 30
_diffrn_reflns_limit_k_min -29
_diffrn_reflns_limit_l_max 15
_diffrn_reflns_limit_l_min -15
_diffrn_reflns_number 14936
_diffrn_reflns_theta_full 25.50
_diffrn_reflns_theta_max 25.50
_diffrn_reflns_theta_min 2.27
_diffrn_standards_decay_% 0
_diffrn_standards_interval_count 0
_diffrn_standards_interval_time 0
_diffrn_standards_number 0
_exptl_absorpt_coefficient_mu 3.416
_exptl_absorpt_correction_T_max 0.6283
_exptl_absorpt_correction_T_min 0.3280
_exptl_absorpt_correction_type multi-scan
_exptl_absorpt_process_details sadabs
_exptl_crystal_colour brown
_exptl_crystal_density_diffrn 1.528
_exptl_crystal_density_method 'not measured'
_exptl_crystal_description block
_exptl_crystal_F_000 1824
_exptl_crystal_size_max 0.42
_exptl_crystal_size_mid 0.31
_exptl_crystal_size_min 0.15
_refine_diff_density_max 1.093
_refine_diff_density_min -0.637
_refine_diff_density_rms 0.071
_refine_ls_extinction_method none
_refine_ls_goodness_of_fit_ref 1.055
_refine_ls_hydrogen_treatment constr
_refine_ls_matrix_type full
_refine_ls_number_parameters 251
_refine_ls_number_reflns 3684
_refine_ls_number_restraints 0
_refine_ls_restrained_S_all 1.055
_refine_ls_R_factor_all 0.0246
_refine_ls_R_factor_gt 0.0222
_refine_ls_shift/su_max 0.004
_refine_ls_shift/su_mean 0.000
_refine_ls_structure_factor_coef Fsqd
_refine_ls_weighting_details 'calc w=1/[\s^2^(Fo^2^)+(0.0258P)^2^+9.9452P] where P=(Fo^2^+2Fc^2^)/3'
_refine_ls_weighting_scheme calc
_refine_ls_wR_factor_gt 0.0560
_refine_ls_wR_factor_ref 0.0574
_reflns_number_gt 3457
_reflns_number_total 3684
_reflns_threshold_expression >2sigma(I)
_cod_data_source_file 1267-3516.cff
_cod_data_source_block bb
_cod_depositor_comments
;
The following automatic conversions were performed:

'_symmetry_cell_setting' value 'Monoclinic' changed to 'monoclinic'
according to /home/saulius/struct/CIF-dictionaries/cif_core.dic
dictionary named 'cif_core.dic' version 2.4.1 from 2010-06-29.

Automatic conversion script
Id: cif_fix_values 1715 2011-07-08 13:25:40Z adriana 
;
_cod_original_sg_symbol_H-M C2/c
_cod_database_code 8103209

loop_
_symmetry_equiv_pos_as_xyz
'x, y, z'
'-x, y, -z+1/2'
'x+1/2, y+1/2, z'
'-x+1/2, y+1/2, -z+1/2'
'-x, -y, -z'
'x, -y, z-1/2'
'-x+1/2, -y+1/2, -z'
'x+1/2, -y+1/2, z-1/2'

loop_
_atom_site_label
_atom_site_type_symbol
_atom_site_fract_x
_atom_site_fract_y
_atom_site_fract_z
_atom_site_U_iso_or_equiv
_atom_site_adp_type
_atom_site_occupancy
_atom_site_symmetry_multiplicity
_atom_site_calc_flag
_atom_site_refinement_flags
_atom_site_disorder_assembly
_atom_site_disorder_group
C20 C 0.4296(10) 0.7952(7) 0.9196(7) 0.0598(19) Uani 0.639(12) 1 d PG A 1
C21 C 0.4187(9) 0.7672(4) 1.0077(8) 0.089(3) Uani 0.639(12) 1 d PG A 1
H21 H 0.4243 0.7301 1.0091 0.107 Uiso 0.639(12) 1 calc PR A 1
C22 C 0.3994(10) 0.7945(4) 1.0939(8) 0.118(4) Uani 0.639(12) 1 d PG A 1
H22 H 0.3921 0.7757 1.1529 0.142 Uiso 0.639(12) 1 calc PR A 1
C23 C 0.3910(11) 0.8498(4) 1.0919(12) 0.118(6) Uani 0.639(12) 1 d PG A 1
H23 H 0.3781 0.8681 1.1495 0.141 Uiso 0.639(12) 1 calc PR A 1
C24 C 0.4020(14) 0.8779(4) 1.0037(15) 0.104(3) Uani 0.639(12) 1 d PG A 1
H24 H 0.3963 0.9149 1.0024 0.125 Uiso 0.639(12) 1 calc PR A 1
C25 C 0.4213(15) 0.8506(7) 0.9176(12) 0.0787(18) Uani 0.639(12) 1 d PG A 1
H25 H 0.4286 0.8694 0.8586 0.094 Uiso 0.639(12) 1 calc PR A 1
Ir1 Ir 0.5000 0.651219(7) 0.7500 0.03636(7) Uani 1 2 d S . .
C20' C 0.4159(19) 0.7988(13) 0.9006(14) 0.0598(19) Uani 0.361(12) 1 d PG A 2
C21' C 0.3626(15) 0.7727(8) 0.9692(14) 0.089(3) Uani 0.361(12) 1 d PG A 2
H21' H 0.3514 0.7359 0.9639 0.107 Uiso 0.361(12) 1 calc PR A 2
C22' C 0.3260(18) 0.8014(8) 1.0456(15) 0.118(4) Uani 0.361(12) 1 d PG A 2
H22' H 0.2904 0.7839 1.0915 0.142 Uiso 0.361(12) 1 calc PR A 2
C23' C 0.343(2) 0.8563(8) 1.053(2) 0.118(6) Uani 0.361(12) 1 d PG A 2
H23' H 0.3183 0.8755 1.1046 0.141 Uiso 0.361(12) 1 calc PR A 2
C24' C 0.396(3) 0.8824(7) 0.985(3) 0.104(3) Uani 0.361(12) 1 d PG A 2
H24' H 0.4072 0.9191 0.9902 0.125 Uiso 0.361(12) 1 calc PR A 2
C25' C 0.433(3) 0.8537(13) 0.908(2) 0.0787(18) Uani 0.361(12) 1 d PG A 2
H25' H 0.4683 0.8712 0.8626 0.094 Uiso 0.361(12) 1 calc PR A 2
N1 N 0.6162(2) 0.64915(10) 0.8895(2) 0.0398(6) Uani 1 1 d . . .
O1 O 0.5912(3) 0.60985(15) 1.14718(19) 0.0800(10) Uani 1 1 d . . .
O2 O 0.4396(2) 0.71409(11) 0.8346(2) 0.0584(6) Uani 1 1 d . A .
C1 C 0.4757(3) 0.59339(12) 0.9333(2) 0.0390(7) Uani 1 1 d . . .
C2 C 0.4280(3) 0.59748(12) 0.8238(2) 0.0360(6) Uani 1 1 d . . .
C3 C 0.3339(3) 0.56823(13) 0.7842(2) 0.0434(7) Uani 1 1 d . . .
H3 H 0.3030 0.5703 0.7135 0.052 Uiso 1 1 calc R . .
C4 C 0.2818(3) 0.53490(13) 0.8467(3) 0.0464(8) Uani 1 1 d . . .
C5 C 0.1808(4) 0.50711(16) 0.8080(3) 0.0628(10) Uani 1 1 d . . .
H5 H 0.1466 0.5098 0.7381 0.075 Uiso 1 1 calc R . .
C6 C 0.1334(4) 0.47643(18) 0.8725(4) 0.0755(13) Uani 1 1 d . . .
H6 H 0.0670 0.4585 0.8458 0.091 Uiso 1 1 calc R . .
C7 C 0.1830(4) 0.47147(17) 0.9782(4) 0.0710(12) Uani 1 1 d . . .
H7 H 0.1500 0.4503 1.0210 0.085 Uiso 1 1 calc R . .
C8 C 0.2798(4) 0.49783(16) 1.0179(3) 0.0605(10) Uani 1 1 d . . .
H8 H 0.3126 0.4943 1.0880 0.073 Uiso 1 1 calc R . .
C9 C 0.3314(3) 0.53064(13) 0.9543(3) 0.0467(8) Uani 1 1 d . . .
C10 C 0.4288(3) 0.56000(14) 0.9950(2) 0.0464(8) Uani 1 1 d . . .
H10 H 0.4621 0.5568 1.0650 0.056 Uiso 1 1 calc R . .
C11 C 0.5777(3) 0.62512(13) 0.9682(2) 0.0416(7) Uani 1 1 d . . .
C12 C 0.6370(3) 0.63169(17) 1.0717(3) 0.0551(9) Uani 1 1 d . . .
C13 C 0.7354(4) 0.65930(17) 1.0918(3) 0.0646(11) Uani 1 1 d . . .
H13 H 0.7745 0.6644 1.1597 0.077 Uiso 1 1 calc R . .
C14 C 0.7755(3) 0.67937(17) 1.0102(3) 0.0617(10) Uani 1 1 d . . .
H14 H 0.8437 0.6970 1.0234 0.074 Uiso 1 1 calc R . .
C15 C 0.7169(3) 0.67393(15) 0.9092(3) 0.0488(8) Uani 1 1 d . . .
C16 C 0.7651(3) 0.69458(18) 0.8220(3) 0.0657(11) Uani 1 1 d . . .
H16A H 0.7421 0.6721 0.7623 0.098 Uiso 1 1 calc R . .
H16B H 0.8449 0.6946 0.8425 0.098 Uiso 1 1 calc R . .
H16C H 0.7391 0.7303 0.8051 0.098 Uiso 1 1 calc R . .
C17 C 0.6528(5) 0.6136(3) 1.2520(3) 0.116(2) Uani 1 1 d . . .
H17A H 0.7250 0.5978 1.2575 0.174 Uiso 1 1 calc R . .
H17B H 0.6135 0.5950 1.2968 0.174 Uiso 1 1 calc R . .
H17C H 0.6611 0.6504 1.2722 0.174 Uiso 1 1 calc R . .
C18 C 0.5000 0.7861(3) 0.7500 0.0625(15) Uani 1 2 d S . .
H18 H 0.5000 0.8232 0.7500 0.075 Uiso 1 2 calc SR . .
C19 C 0.4570(3) 0.76304(15) 0.8261(3) 0.0536(9) Uani 1 1 d . . .

loop_
_atom_site_aniso_label
_atom_site_aniso_U_11
_atom_site_aniso_U_22
_atom_site_aniso_U_33
_atom_site_aniso_U_23
_atom_site_aniso_U_13
_atom_site_aniso_U_12
C20 0.050(4) 0.058(3) 0.074(4) -0.016(4) 0.019(4) 0.001(3)
C21 0.101(9) 0.088(5) 0.093(8) -0.022(5) 0.055(7) -0.012(6)
C22 0.140(11) 0.122(7) 0.116(9) -0.054(7) 0.079(8) -0.022(9)
C23 0.148(14) 0.099(6) 0.130(13) -0.037(7) 0.080(11) 0.017(7)
C24 0.100(4) 0.067(4) 0.146(9) -0.042(4) 0.026(5) 0.016(3)
C25 0.074(5) 0.064(3) 0.101(5) -0.013(3) 0.026(3) 0.011(3)
Ir1 0.04631(11) 0.03669(10) 0.02797(10) 0.000 0.01221(7) 0.000
C20' 0.050(4) 0.058(3) 0.074(4) -0.016(4) 0.019(4) 0.001(3)
C21' 0.101(9) 0.088(5) 0.093(8) -0.022(5) 0.055(7) -0.012(6)
C22' 0.140(11) 0.122(7) 0.116(9) -0.054(7) 0.079(8) -0.022(9)
C23' 0.148(14) 0.099(6) 0.130(13) -0.037(7) 0.080(11) 0.017(7)
C24' 0.100(4) 0.067(4) 0.146(9) -0.042(4) 0.026(5) 0.016(3)
C25' 0.074(5) 0.064(3) 0.101(5) -0.013(3) 0.026(3) 0.011(3)
N1 0.0459(15) 0.0388(14) 0.0356(14) -0.0064(11) 0.0109(11) -0.0011(11)
O1 0.082(2) 0.128(3) 0.0267(12) 0.0054(15) 0.0055(13) -0.0219(19)
O2 0.0707(17) 0.0543(16) 0.0544(15) -0.0048(12) 0.0228(13) 0.0026(13)
C1 0.0477(18) 0.0395(17) 0.0310(15) -0.0007(13) 0.0115(13) 0.0035(14)
C2 0.0459(17) 0.0348(16) 0.0293(14) -0.0019(12) 0.0123(12) 0.0034(13)
C3 0.056(2) 0.0421(18) 0.0325(16) -0.0022(13) 0.0103(14) -0.0020(15)
C4 0.057(2) 0.0386(18) 0.0449(18) -0.0010(14) 0.0149(15) -0.0021(15)
C5 0.070(3) 0.061(2) 0.056(2) -0.0036(19) 0.0108(19) -0.018(2)
C6 0.078(3) 0.066(3) 0.085(3) 0.001(2) 0.021(2) -0.028(2)
C7 0.085(3) 0.056(2) 0.079(3) 0.014(2) 0.032(2) -0.015(2)
C8 0.077(3) 0.054(2) 0.055(2) 0.0132(18) 0.024(2) -0.003(2)
C9 0.059(2) 0.0389(18) 0.0454(19) 0.0053(14) 0.0185(16) 0.0024(15)
C10 0.057(2) 0.052(2) 0.0326(16) 0.0062(14) 0.0137(14) 0.0026(16)
C11 0.0501(18) 0.0459(18) 0.0298(15) -0.0010(13) 0.0106(13) 0.0043(15)
C12 0.060(2) 0.068(2) 0.0355(18) -0.0049(17) 0.0063(16) 0.0001(19)
C13 0.066(3) 0.078(3) 0.043(2) -0.0079(19) -0.0035(18) -0.007(2)
C14 0.053(2) 0.066(3) 0.061(2) -0.008(2) 0.0019(18) -0.0128(19)
C15 0.050(2) 0.0479(19) 0.048(2) -0.0045(16) 0.0104(15) -0.0025(16)
C16 0.059(2) 0.076(3) 0.064(3) -0.002(2) 0.020(2) -0.018(2)
C17 0.103(4) 0.205(7) 0.033(2) 0.011(3) -0.001(2) -0.021(4)
C18 0.044(3) 0.083(4) 0.062(3) 0.000 0.016(2) 0.000
C19 0.0405(18) 0.045(2) 0.072(2) -0.0002(18) 0.0051(17) -0.0007(15)

loop_
_atom_type_symbol
_atom_type_description
_atom_type_scat_dispersion_real
_atom_type_scat_dispersion_imag
_atom_type_scat_source
C C 0.0033 0.0016 'International Tables Vol C Tables 4.2.6.8 and 6.1.1.4'
H H 0.0000 0.0000 'International Tables Vol C Tables 4.2.6.8 and 6.1.1.4'
N N 0.0061 0.0033 'International Tables Vol C Tables 4.2.6.8 and 6.1.1.4'
O O 0.0106 0.0060 'International Tables Vol C Tables 4.2.6.8 and 6.1.1.4'
Ir Ir -1.4442 7.9887 'International Tables Vol C Tables 4.2.6.8 and 6.1.1.4'

loop_
_geom_angle_atom_site_label_1
_geom_angle_atom_site_label_2
_geom_angle_atom_site_label_3
_geom_angle
_geom_angle_site_symmetry_1
_geom_angle_site_symmetry_3
C21 C20 C25 120.0 . .
C21 C20 C19 118.3(10) . .
C25 C20 C19 121.7(10) . .
C22 C21 C20 120.0 . .
C22 C21 H21 120.0 . .
C20 C21 H21 120.0 . .
C21 C22 C23 120.0 . .
C21 C22 H22 120.0 . .
C23 C22 H22 120.0 . .
C22 C23 C24 120.0 . .
C22 C23 H23 120.0 . .
C24 C23 H23 120.0 . .
C25 C24 C23 120.0 . .
C25 C24 H24 120.0 . .
C23 C24 H24 120.0 . .
C24 C25 C20 120.0 . .
C24 C25 H25 120.0 . .
C20 C25 H25 120.0 . .
C2 Ir1 C2 94.29(17) . 2_656
C2 Ir1 N1 97.14(11) . 2_656
C2 Ir1 N1 80.88(11) 2_656 2_656
C2 Ir1 N1 80.88(11) . .
C2 Ir1 N1 97.14(11) 2_656 .
N1 Ir1 N1 177.13(14) 2_656 .
C2 Ir1 O2 90.08(11) . .
C2 Ir1 O2 173.56(11) 2_656 .
N1 Ir1 O2 103.29(10) 2_656 .
N1 Ir1 O2 78.86(10) . .
C2 Ir1 O2 173.56(11) . 2_656
C2 Ir1 O2 90.08(11) 2_656 2_656
N1 Ir1 O2 78.86(10) 2_656 2_656
N1 Ir1 O2 103.29(10) . 2_656
O2 Ir1 O2 85.98(14) . 2_656
C21' C20' C25' 120.0 . .
C21' C20' C19 114.7(18) . .
C25' C20' C19 125.2(18) . .
C20' C21' C22' 120.0 . .
C20' C21' H21' 120.0 . .
C22' C21' H21' 120.0 . .
C23' C22' C21' 120.0 . .
C23' C22' H22' 120.0 . .
C21' C22' H22' 120.0 . .
C22' C23' C24' 120.0 . .
C22' C23' H23' 120.0 . .
C24' C23' H23' 120.0 . .
C23' C24' C25' 120.0 . .
C23' C24' H24' 120.0 . .
C25' C24' H24' 120.0 . .
C24' C25' C20' 120.0 . .
C24' C25' H25' 120.0 . .
C20' C25' H25' 120.0 . .
C15 N1 C11 120.3(3) . .
C15 N1 Ir1 125.7(2) . .
C11 N1 Ir1 113.6(2) . .
C12 O1 C17 117.8(4) . .
C19 O2 Ir1 125.8(3) . .
C10 C1 C2 120.3(3) . .
C10 C1 C11 125.5(3) . .
C2 C1 C11 114.2(3) . .
C3 C2 C1 118.1(3) . .
C3 C2 Ir1 127.2(2) . .
C1 C2 Ir1 114.4(2) . .
C2 C3 C4 122.8(3) . .
C2 C3 H3 118.6 . .
C4 C3 H3 118.6 . .
C3 C4 C5 123.2(3) . .
C3 C4 C9 118.3(3) . .
C5 C4 C9 118.4(3) . .
C6 C5 C4 120.6(4) . .
C6 C5 H5 119.7 . .
C4 C5 H5 119.7 . .
C5 C6 C7 121.1(4) . .
C5 C6 H6 119.5 . .
C7 C6 H6 119.5 . .
C8 C7 C6 119.8(4) . .
C8 C7 H7 120.1 . .
C6 C7 H7 120.1 . .
C7 C8 C9 121.2(4) . .
C7 C8 H8 119.4 . .
C9 C8 H8 119.4 . .
C10 C9 C8 121.9(3) . .
C10 C9 C4 119.2(3) . .
C8 C9 C4 118.9(3) . .
C1 C10 C9 121.4(3) . .
C1 C10 H10 119.3 . .
C9 C10 H10 119.3 . .
N1 C11 C12 119.4(3) . .
N1 C11 C1 114.2(3) . .
C12 C11 C1 126.3(3) . .
O1 C12 C13 123.3(3) . .
O1 C12 C11 116.9(3) . .
C13 C12 C11 119.8(4) . .
C14 C13 C12 119.0(4) . .
C14 C13 H13 120.5 . .
C12 C13 H13 120.5 . .
C13 C14 C15 121.4(4) . .
C13 C14 H14 119.3 . .
C15 C14 H14 119.3 . .
N1 C15 C14 119.7(3) . .
N1 C15 C16 120.4(3) . .
C14 C15 C16 119.9(3) . .
C15 C16 H16A 109.5 . .
C15 C16 H16B 109.5 . .
H16A C16 H16B 109.5 . .
C15 C16 H16C 109.5 . .
H16A C16 H16C 109.5 . .
H16B C16 H16C 109.5 . .
O1 C17 H17A 109.5 . .
O1 C17 H17B 109.5 . .
H17A C17 H17B 109.5 . .
O1 C17 H17C 109.5 . .
H17A C17 H17C 109.5 . .
H17B C17 H17C 109.5 . .
C19 C18 C19 129.8(6) 2_656 .
C19 C18 H18 115.1 2_656 .
C19 C18 H18 115.1 . .
O2 C19 C18 125.6(4) . .
O2 C19 C20' 116.1(11) . .
C18 C19 C20' 118.1(11) . .
O2 C19 C20 111.3(6) . .
C18 C19 C20 123.0(7) . .
C20' C19 C20 10.3(13) . .

loop_
_geom_bond_atom_site_label_1
_geom_bond_atom_site_label_2
_geom_bond_distance
_geom_bond_site_symmetry_2
C20 C21 1.3900 .
C20 C25 1.3900 .
C20 C19 1.569(12) .
C21 C22 1.3900 .
C21 H21 0.9300 .
C22 C23 1.3900 .
C22 H22 0.9300 .
C23 C24 1.3900 .
C23 H23 0.9300 .
C24 C25 1.3900 .
C24 H24 0.9300 .
C25 H25 0.9300 .
Ir1 C2 1.979(3) .
Ir1 C2 1.979(3) 2_656
Ir1 N1 2.072(3) 2_656
Ir1 N1 2.072(3) .
Ir1 O2 2.152(3) .
Ir1 O2 2.152(3) 2_656
C20' C21' 1.3900 .
C20' C25' 1.3900 .
C20' C19 1.50(2) .
C21' C22' 1.3900 .
C21' H21' 0.9300 .
C22' C23' 1.3900 .
C22' H22' 0.9300 .
C23' C24' 1.3900 .
C23' H23' 0.9300 .
C24' C25' 1.3900 .
C24' H24' 0.9300 .
C25' H25' 0.9300 .
N1 C15 1.358(4) .
N1 C11 1.370(4) .
O1 C12 1.361(5) .
O1 C17 1.429(5) .
O2 C19 1.253(4) .
C1 C10 1.378(4) .
C1 C2 1.441(4) .
C1 C11 1.471(5) .
C2 C3 1.373(5) .
C3 C4 1.419(5) .
C3 H3 0.9300 .
C4 C5 1.418(5) .
C4 C9 1.422(5) .
C5 C6 1.367(6) .
C5 H5 0.9300 .
C6 C7 1.402(7) .
C6 H6 0.9300 .
C7 C8 1.363(6) .
C7 H7 0.9300 .
C8 C9 1.419(5) .
C8 H8 0.9300 .
C9 C10 1.408(5) .
C10 H10 0.9300 .
C11 C12 1.412(5) .
C12 C13 1.368(6) .
C13 C14 1.372(6) .
C13 H13 0.9300 .
C14 C15 1.378(5) .
C14 H14 0.9300 .
C15 C16 1.496(5) .
C16 H16A 0.9600 .
C16 H16B 0.9600 .
C16 H16C 0.9600 .
C17 H17A 0.9600 .
C17 H17B 0.9600 .
C17 H17C 0.9600 .
C18 C19 1.361(5) 2_656
C18 C19 1.361(5) .
C18 H18 0.9300 .

loop_
_geom_torsion_atom_site_label_1
_geom_torsion_atom_site_label_2
_geom_torsion_atom_site_label_3
_geom_torsion_atom_site_label_4
_geom_torsion
_geom_torsion_site_symmetry_1
C25 C20 C21 C22 0.0 .
C19 C20 C21 C22 177.2(8) .
C20 C21 C22 C23 0.0 .
C21 C22 C23 C24 0.0 .
C22 C23 C24 C25 0.0 .
C23 C24 C25 C20 0.0 .
C21 C20 C25 C24 0.0 .
C19 C20 C25 C24 -177.1(8) .
C25' C20' C21' C22' 0.0 .
C19 C20' C21' C22' 176.7(16) .
C20' C21' C22' C23' 0.0 .
C21' C22' C23' C24' 0.0 .
C22' C23' C24' C25' 0.0 .
C23' C24' C25' C20' 0.0 .
C21' C20' C25' C24' 0.0 .
C19 C20' C25' C24' -176.3(17) .
C2 Ir1 N1 C15 172.3(3) .
C2 Ir1 N1 C15 79.1(3) 2_656
N1 Ir1 N1 C15 125.5(3) 2_656
O2 Ir1 N1 C15 -95.8(3) .
O2 Ir1 N1 C15 -12.7(3) 2_656
C2 Ir1 N1 C11 -15.3(2) .
C2 Ir1 N1 C11 -108.5(2) 2_656
N1 Ir1 N1 C11 -62.1(2) 2_656
O2 Ir1 N1 C11 76.6(2) .
O2 Ir1 N1 C11 159.7(2) 2_656
C2 Ir1 O2 C19 179.3(3) .
C2 Ir1 O2 C19 46.5(11) 2_656
N1 Ir1 O2 C19 -83.4(3) 2_656
N1 Ir1 O2 C19 98.6(3) .
O2 Ir1 O2 C19 -5.8(2) 2_656
C10 C1 C2 C3 1.4(5) .
C11 C1 C2 C3 178.6(3) .
C10 C1 C2 Ir1 175.8(2) .
C11 C1 C2 Ir1 -7.0(3) .
C2 Ir1 C2 C3 -77.9(3) 2_656
N1 Ir1 C2 C3 3.4(3) 2_656
N1 Ir1 C2 C3 -174.5(3) .
O2 Ir1 C2 C3 106.8(3) .
O2 Ir1 C2 C3 54.6(11) 2_656
C2 Ir1 C2 C1 108.3(3) 2_656
N1 Ir1 C2 C1 -170.3(2) 2_656
N1 Ir1 C2 C1 11.8(2) .
O2 Ir1 C2 C1 -66.9(2) .
O2 Ir1 C2 C1 -119.1(9) 2_656
C1 C2 C3 C4 0.7(5) .
Ir1 C2 C3 C4 -172.8(2) .
C2 C3 C4 C5 175.9(3) .
C2 C3 C4 C9 -1.9(5) .
C3 C4 C5 C6 -178.7(4) .
C9 C4 C5 C6 -0.9(6) .
C4 C5 C6 C7 -0.1(7) .
C5 C6 C7 C8 0.4(7) .
C6 C7 C8 C9 0.4(7) .
C7 C8 C9 C10 177.1(4) .
C7 C8 C9 C4 -1.4(6) .
C3 C4 C9 C10 0.9(5) .
C5 C4 C9 C10 -177.0(3) .
C3 C4 C9 C8 179.5(3) .
C5 C4 C9 C8 1.6(5) .
C2 C1 C10 C9 -2.3(5) .
C11 C1 C10 C9 -179.2(3) .
C8 C9 C10 C1 -177.4(3) .
C4 C9 C10 C1 1.1(5) .
C15 N1 C11 C12 7.4(5) .
Ir1 N1 C11 C12 -165.4(3) .
C15 N1 C11 C1 -171.6(3) .
Ir1 N1 C11 C1 15.5(3) .
C10 C1 C11 N1 171.1(3) .
C2 C1 C11 N1 -5.9(4) .
C10 C1 C11 C12 -7.9(6) .
C2 C1 C11 C12 175.1(3) .
C17 O1 C12 C13 -3.7(7) .
C17 O1 C12 C11 176.7(5) .
N1 C11 C12 O1 175.9(3) .
C1 C11 C12 O1 -5.2(6) .
N1 C11 C12 C13 -3.7(6) .
C1 C11 C12 C13 175.2(4) .
O1 C12 C13 C14 179.3(4) .
C11 C12 C13 C14 -1.1(6) .
C12 C13 C14 C15 2.4(7) .
C11 N1 C15 C14 -6.3(5) .
Ir1 N1 C15 C14 165.7(3) .
C11 N1 C15 C16 172.8(3) .
Ir1 N1 C15 C16 -15.3(5) .
C13 C14 C15 N1 1.3(6) .
C13 C14 C15 C16 -177.8(4) .
Ir1 O2 C19 C18 12.2(5) .
Ir1 O2 C19 C20' -174.1(10) .
Ir1 O2 C19 C20 -164.2(5) .
C19 C18 C19 O2 -6.9(3) 2_656
C19 C18 C19 C20' 179.5(11) 2_656
C19 C18 C19 C20 169.0(6) 2_656
C21' C20' C19 O2 -0.6(18) .
C25' C20' C19 O2 175.9(10) .
C21' C20' C19 C18 173.6(10) .
C25' C20' C19 C18 -10.0(13) .
C21' C20' C19 C20 -65(8) .
C25' C20' C19 C20 111(9) .
C21 C20 C19 O2 15.7(9) .
C25 C20 C19 O2 -167.2(5) .
C21 C20 C19 C18 -160.8(6) .
C25 C20 C19 C18 16.3(7) .
C21 C20 C19 C20' 135(9) .
C25 C20 C19 C20' -48(9) .
